data_7103468
loop_
_publ_author_name
'Ionkin, Alex S'
'Marshall, William J'
'Fish, Brian M'
'Schiffhauer, Matthew F'
'McEwen, Charles N'

_publ_section_title
;
 A stable enol in small ring systems: clear differentiation between
 penta- and tri-valency of phosphorus atoms.
;
_journal_issue 42
_journal_name_full 'Chemical communications (Cambridge, England)'
_journal_page_first 5432
_journal_page_last 5434
_journal_paper_doi 10.1039/b809877h
_journal_year 2008
_chemical_formula_sum 'C22 H39 O2 P'
_chemical_formula_weight 366.50
_chemical_name_systematic
;
?
;
_space_group_IT_number 61
_symmetry_cell_setting orthorhombic
_symmetry_space_group_name_Hall '-P 2ac 2ab'
_symmetry_space_group_name_H-M 'P b c a'
_atom_sites_solution_hydrogens geom
_atom_sites_solution_primary direct
_atom_sites_solution_secondary difmap
_audit_creation_method SHELXL-97
_cell_angle_alpha 90.00
_cell_angle_beta 90.00
_cell_angle_gamma 90.00
_cell_formula_units_Z 8
_cell_length_a 11.3952(6)
_cell_length_b 11.9039(6)
_cell_length_c 33.5993(17)
_cell_measurement_temperature 293(2)
_cell_volume 4557.7(4)
_computing_cell_refinement 'Bruker XSCANS'
_computing_data_collection 'Bruker XSCANS'
_computing_data_reduction 'Bruker SHELXTL'
_computing_molecular_graphics 'Bruker SHELXTL'
_computing_publication_material 'Bruker SHELXTL'
_computing_structure_refinement 'SHELXL-97 (Sheldrick, 1997)'
_computing_structure_solution 'SHELXS-97 (Sheldrick, 1990)'
_diffrn_ambient_temperature 293(2)
_diffrn_measured_fraction_theta_full 0.996
_diffrn_measured_fraction_theta_max 0.996
_diffrn_measurement_device_type 'Bruker P4'
_diffrn_measurement_method '\w scans'
_diffrn_radiation_monochromator graphite
_diffrn_radiation_source 'fine-focus sealed tube'
_diffrn_radiation_type MoK\a
_diffrn_radiation_wavelength 0.71073
_diffrn_reflns_av_R_equivalents 0.0417
_diffrn_reflns_av_sigmaI/netI 0.0177
_diffrn_reflns_limit_h_max 15
_diffrn_reflns_limit_h_min -15
_diffrn_reflns_limit_k_max 15
_diffrn_reflns_limit_k_min -15
_diffrn_reflns_limit_l_max 44
_diffrn_reflns_limit_l_min -44
_diffrn_reflns_number 78472
_diffrn_reflns_theta_full 28.27
_diffrn_reflns_theta_max 28.27
_diffrn_reflns_theta_min 2.16
_exptl_absorpt_coefficient_mu 0.132
_exptl_absorpt_correction_type none
_exptl_crystal_colour yellow
_exptl_crystal_density_diffrn 1.068
_exptl_crystal_density_method 'not measured'
_exptl_crystal_description iregblok
_exptl_crystal_F_000 1616
_exptl_crystal_size_max 0.420
_exptl_crystal_size_mid 0.370
_exptl_crystal_size_min 0.370
_refine_diff_density_max 0.502
_refine_diff_density_min -0.243
_refine_diff_density_rms 0.054
_refine_ls_extinction_method none
_refine_ls_goodness_of_fit_ref 1.073
_refine_ls_hydrogen_treatment riding
_refine_ls_matrix_type full
_refine_ls_number_parameters 238
_refine_ls_number_reflns 5626
_refine_ls_number_restraints 0
_refine_ls_restrained_S_all 1.073
_refine_ls_R_factor_all 0.0639
_refine_ls_R_factor_gt 0.0506
_refine_ls_shift/su_max 0.001
_refine_ls_shift/su_mean 0.000
_refine_ls_structure_factor_coef Fsqd
_refine_ls_weighting_details 'calc w=1/[\s^2^(Fo^2^)+(0.0730P)^2^+1.8779P] where P=(Fo^2^+2Fc^2^)/3'
_refine_ls_weighting_scheme calc
_refine_ls_wR_factor_gt 0.1330
_refine_ls_wR_factor_ref 0.1426
_reflns_number_gt 4542
_reflns_number_total 5626
_reflns_threshold_expression >2sigma(I)
_cod_data_source_file b809877h.txt
_cod_data_source_block 06027
_cod_depositor_comments
;
The following automatic conversions were performed:
'_symmetry_cell_setting' value 'Orthorhombic' changed to 'orthorhombic'
according to '/home/saulius/struct/CIF-dictionaries/cif_core.dic'
dictionary named 'cif_core.dic' version 2.4.1 from 2010-06-29.

Automatic conversion script
Id: cif_fix_enum 1527 2010-12-29 10:47:43Z saulius 
;
_cod_original_sg_symbol_H-M Pbca
_cod_database_code 7103468

loop_
_symmetry_equiv_pos_as_xyz
'x, y, z'
'-x+1/2, -y, z+1/2'
'-x, y+1/2, -z+1/2'
'x+1/2, -y+1/2, -z'
'-x, -y, -z'
'x-1/2, y, -z-1/2'
'x, -y-1/2, z-1/2'
'-x-1/2, y-1/2, z'

loop_
_atom_site_label
_atom_site_type_symbol
_atom_site_fract_x
_atom_site_fract_y
_atom_site_fract_z
_atom_site_U_iso_or_equiv
_atom_site_adp_type
_atom_site_occupancy
_atom_site_symmetry_multiplicity
_atom_site_calc_flag
_atom_site_refinement_flags
_atom_site_disorder_assembly
_atom_site_disorder_group
P1 P 0.04871(4) 0.03100(3) 0.369285(11) 0.02853(12) Uani 1 1 d . . .
O1 O 0.13060(12) -0.04952(11) 0.44464(4) 0.0446(3) Uani 1 1 d . . .
C1 C 0.14756(15) -0.01487(12) 0.41175(5) 0.0316(3) Uani 1 1 d . . .
O2 O 0.05264(10) 0.25827(9) 0.37447(3) 0.0341(3) Uani 1 1 d . . .
C4 C -0.00594(13) 0.17689(12) 0.38298(4) 0.0264(3) Uani 1 1 d . . .
C3 C 0.20202(13) 0.05684(12) 0.35081(4) 0.0268(3) Uani 1 1 d . . .
H3A H 0.2172 0.1378 0.3498 0.032 Uiso 1 1 calc R . .
C2 C 0.26130(15) 0.00543(13) 0.38858(4) 0.0300(3) Uani 1 1 d . . .
H2A H 0.2969 -0.0670 0.3817 0.036 Uiso 1 1 calc R . .
C5 C 0.22636(15) 0.00390(14) 0.30930(4) 0.0321(3) Uani 1 1 d . . .
C6 C 0.14624(18) 0.06280(17) 0.27946(5) 0.0434(4) Uani 1 1 d . . .
H6A H 0.1619 0.0348 0.2532 0.065 Uiso 1 1 calc R . .
H6B H 0.1607 0.1422 0.2802 0.065 Uiso 1 1 calc R . .
H6C H 0.0658 0.0484 0.2862 0.065 Uiso 1 1 calc R . .
C7 C 0.2018(2) -0.12231(16) 0.30890(6) 0.0490(5) Uani 1 1 d . . .
H7A H 0.2171 -0.1517 0.2828 0.073 Uiso 1 1 calc R . .
H7B H 0.1212 -0.1354 0.3158 0.073 Uiso 1 1 calc R . .
H7C H 0.2517 -0.1590 0.3279 0.073 Uiso 1 1 calc R . .
C8 C 0.35358(18) 0.0237(2) 0.29672(6) 0.0501(5) Uani 1 1 d . . .
H8A H 0.3652 -0.0043 0.2702 0.075 Uiso 1 1 calc R . .
H8B H 0.4052 -0.0148 0.3147 0.075 Uiso 1 1 calc R . .
H8C H 0.3703 0.1028 0.2973 0.075 Uiso 1 1 calc R . .
C9 C 0.35134(15) 0.07716(14) 0.41262(5) 0.0340(4) Uani 1 1 d . . .
C10 C 0.29240(19) 0.17898(16) 0.43193(6) 0.0479(5) Uani 1 1 d . . .
H10A H 0.3510 0.2254 0.4442 0.072 Uiso 1 1 calc R . .
H10B H 0.2376 0.1539 0.4517 0.072 Uiso 1 1 calc R . .
H10C H 0.2517 0.2215 0.4120 0.072 Uiso 1 1 calc R . .
C11 C 0.4049(2) 0.0031(2) 0.44516(6) 0.0569(5) Uani 1 1 d . . .
H11A H 0.4597 0.0464 0.4605 0.085 Uiso 1 1 calc R . .
H11B H 0.4448 -0.0593 0.4331 0.085 Uiso 1 1 calc R . .
H11C H 0.3437 -0.0243 0.4623 0.085 Uiso 1 1 calc R . .
C12 C 0.44870(18) 0.1195(2) 0.38570(7) 0.0573(6) Uani 1 1 d . . .
H12A H 0.5018 0.1652 0.4009 0.086 Uiso 1 1 calc R . .
H12B H 0.4154 0.1634 0.3645 0.086 Uiso 1 1 calc R . .
H12C H 0.4904 0.0567 0.3747 0.086 Uiso 1 1 calc R . .
C13 C -0.21335(15) 0.23243(14) 0.37733(5) 0.0327(3) Uani 1 1 d . . .
H13A H -0.2846 0.2397 0.3906 0.039 Uiso 1 1 calc R . .
C14 C -0.12803(13) 0.18818(13) 0.39978(4) 0.0273(3) Uani 1 1 d . . .
C15 C -0.21695(15) 0.27315(14) 0.33450(5) 0.0331(3) Uani 1 1 d . . .
C16 C -0.13532(17) 0.21189(19) 0.30588(5) 0.0462(5) Uani 1 1 d . . .
H16A H -0.0559 0.2352 0.3106 0.069 Uiso 1 1 calc R . .
H16B H -0.1568 0.2296 0.2790 0.069 Uiso 1 1 calc R . .
H16C H -0.1418 0.1323 0.3100 0.069 Uiso 1 1 calc R . .
C17 C -0.34355(17) 0.2536(2) 0.31946(6) 0.0506(5) Uani 1 1 d . . .
H17A H -0.3978 0.2915 0.3367 0.076 Uiso 1 1 calc R . .
H17B H -0.3603 0.1746 0.3194 0.076 Uiso 1 1 calc R . .
H17C H -0.3511 0.2827 0.2929 0.076 Uiso 1 1 calc R . .
C18 C -0.1927(2) 0.39900(16) 0.33419(6) 0.0528(5) Uani 1 1 d . . .
H18A H -0.1142 0.4126 0.3434 0.079 Uiso 1 1 calc R . .
H18B H -0.2475 0.4364 0.3514 0.079 Uiso 1 1 calc R . .
H18C H -0.2009 0.4273 0.3076 0.079 Uiso 1 1 calc R . .
C19 C -0.14679(14) 0.15062(13) 0.44321(4) 0.0290(3) Uani 1 1 d . . .
C20 C -0.25777(17) 0.20196(16) 0.46143(5) 0.0409(4) Uani 1 1 d . . .
H20A H -0.2627 0.1817 0.4890 0.061 Uiso 1 1 calc R . .
H20B H -0.3255 0.1741 0.4476 0.061 Uiso 1 1 calc R . .
H20C H -0.2546 0.2823 0.4590 0.061 Uiso 1 1 calc R . .
C21 C -0.15812(18) 0.02252(14) 0.44519(5) 0.0405(4) Uani 1 1 d . . .
H21A H -0.1659 -0.0005 0.4724 0.061 Uiso 1 1 calc R . .
H21B H -0.0894 -0.0115 0.4338 0.061 Uiso 1 1 calc R . .
H21C H -0.2262 -0.0008 0.4305 0.061 Uiso 1 1 calc R . .
C22 C -0.04165(16) 0.18864(15) 0.46834(5) 0.0364(4) Uani 1 1 d . . .
H22A H -0.0524 0.1646 0.4954 0.055 Uiso 1 1 calc R . .
H22B H -0.0357 0.2691 0.4675 0.055 Uiso 1 1 calc R . .
H22C H 0.0289 0.1561 0.4579 0.055 Uiso 1 1 calc R . .

loop_
_atom_site_aniso_label
_atom_site_aniso_U_11
_atom_site_aniso_U_22
_atom_site_aniso_U_33
_atom_site_aniso_U_23
_atom_site_aniso_U_13
_atom_site_aniso_U_12
P1 0.0350(2) 0.0249(2) 0.0257(2) -0.00139(14) 0.00282(15) -0.00303(15)
O1 0.0591(8) 0.0430(7) 0.0317(6) 0.0125(5) 0.0074(6) 0.0033(6)
C1 0.0453(9) 0.0216(7) 0.0278(7) 0.0011(5) 0.0041(7) 0.0006(6)
O2 0.0345(6) 0.0269(5) 0.0408(6) 0.0033(5) 0.0068(5) -0.0029(4)
C4 0.0315(7) 0.0274(7) 0.0202(6) 0.0003(5) 0.0004(5) -0.0002(6)
C3 0.0350(8) 0.0241(7) 0.0213(7) 0.0000(5) 0.0028(6) -0.0004(6)
C2 0.0377(8) 0.0264(7) 0.0258(7) 0.0012(6) 0.0017(6) 0.0040(6)
C5 0.0409(9) 0.0340(8) 0.0212(7) -0.0021(6) 0.0044(6) 0.0042(7)
C6 0.0549(11) 0.0518(10) 0.0235(8) -0.0027(7) 0.0007(7) 0.0106(9)
C7 0.0735(14) 0.0359(9) 0.0376(9) -0.0119(7) 0.0045(9) 0.0045(9)
C8 0.0466(11) 0.0684(13) 0.0351(9) -0.0030(9) 0.0137(8) 0.0086(9)
C9 0.0357(8) 0.0359(8) 0.0302(8) 0.0016(6) -0.0049(6) 0.0015(7)
C10 0.0533(11) 0.0390(9) 0.0514(11) -0.0125(8) -0.0137(9) -0.0004(8)
C11 0.0665(14) 0.0578(12) 0.0465(11) 0.0109(9) -0.0205(10) 0.0084(11)
C12 0.0376(10) 0.0834(16) 0.0508(12) 0.0057(11) -0.0051(8) -0.0129(10)
C13 0.0340(8) 0.0365(8) 0.0278(8) 0.0027(6) 0.0048(6) -0.0003(6)
C14 0.0337(8) 0.0270(7) 0.0213(7) 0.0006(5) 0.0043(5) -0.0040(6)
C15 0.0375(8) 0.0382(8) 0.0237(7) 0.0048(6) 0.0016(6) 0.0008(7)
C16 0.0493(10) 0.0657(13) 0.0235(8) 0.0036(8) 0.0023(7) 0.0128(9)
C17 0.0429(10) 0.0705(14) 0.0384(10) 0.0061(9) -0.0067(8) 0.0025(10)
C18 0.0799(15) 0.0404(10) 0.0381(10) 0.0103(8) 0.0039(10) -0.0067(10)
C19 0.0359(8) 0.0301(7) 0.0209(7) 0.0031(6) 0.0047(6) -0.0023(6)
C20 0.0432(9) 0.0503(10) 0.0293(8) 0.0019(7) 0.0091(7) 0.0050(8)
C21 0.0586(11) 0.0317(8) 0.0313(8) 0.0047(6) 0.0094(8) -0.0094(8)
C22 0.0435(9) 0.0432(9) 0.0226(7) 0.0022(6) 0.0009(6) -0.0053(7)

loop_
_atom_type_symbol
_atom_type_description
_atom_type_scat_dispersion_real
_atom_type_scat_dispersion_imag
_atom_type_scat_source
C C 0.0033 0.0016 'International Tables Vol C Tables 4.2.6.8 and 6.1.1.4'
H H 0.0000 0.0000 'International Tables Vol C Tables 4.2.6.8 and 6.1.1.4'
O O 0.0106 0.0060 'International Tables Vol C Tables 4.2.6.8 and 6.1.1.4'
P P 0.1023 0.0942 'International Tables Vol C Tables 4.2.6.8 and 6.1.1.4'

loop_
_geom_angle_atom_site_label_1
_geom_angle_atom_site_label_2
_geom_angle_atom_site_label_3
_geom_angle
_geom_angle_site_symmetry_1
_geom_angle_site_symmetry_3
_geom_angle_publ_flag
C3 P1 C1 75.15(7) . . ?
C3 P1 C4 103.59(7) . . ?
C1 P1 C4 105.97(7) . . ?
O1 C1 C2 131.41(16) . . ?
O1 C1 P1 134.29(14) . . ?
C2 C1 P1 94.28(10) . . ?
O2 C4 C14 121.73(13) . . ?
O2 C4 P1 119.55(12) . . ?
C14 C4 P1 118.32(10) . . ?
C5 C3 C2 119.51(13) . . ?
C5 C3 P1 113.31(11) . . ?
C2 C3 P1 93.98(9) . . ?
C1 C2 C9 112.32(12) . . ?
C1 C2 C3 96.26(12) . . ?
C9 C2 C3 119.37(13) . . ?
C6 C5 C7 109.65(15) . . ?
C6 C5 C8 108.35(15) . . ?
C7 C5 C8 108.86(16) . . ?
C6 C5 C3 107.23(13) . . ?
C7 C5 C3 111.92(13) . . ?
C8 C5 C3 110.76(14) . . ?
C12 C9 C10 108.09(17) . . ?
C12 C9 C11 109.00(17) . . ?
C10 C9 C11 109.15(16) . . ?
C12 C9 C2 110.74(14) . . ?
C10 C9 C2 111.37(14) . . ?
C11 C9 C2 108.45(15) . . ?
C14 C13 C15 132.77(15) . . ?
C13 C14 C4 119.63(13) . . ?
C13 C14 C19 123.16(14) . . ?
C4 C14 C19 117.18(13) . . ?
C13 C15 C18 108.38(14) . . ?
C13 C15 C16 115.38(14) . . ?
C18 C15 C16 110.82(16) . . ?
C13 C15 C17 106.67(14) . . ?
C18 C15 C17 108.37(16) . . ?
C16 C15 C17 106.95(15) . . ?
C21 C19 C20 108.07(14) . . ?
C21 C19 C22 109.62(14) . . ?
C20 C19 C22 107.89(13) . . ?
C21 C19 C14 109.97(13) . . ?
C20 C19 C14 112.14(13) . . ?
C22 C19 C14 109.10(12) . . ?

loop_
_geom_bond_atom_site_label_1
_geom_bond_atom_site_label_2
_geom_bond_distance
_geom_bond_site_symmetry_2
_geom_bond_publ_flag
P1 C3 1.8794(16) . ?
P1 C1 1.8982(17) . ?
P1 C4 1.9014(15) . ?
O1 C1 1.1951(19) . ?
C1 C2 1.531(2) . ?
O2 C4 1.2107(18) . ?
C4 C14 1.507(2) . ?
C3 C5 1.555(2) . ?
C3 C2 1.563(2) . ?
C2 C9 1.560(2) . ?
C5 C6 1.526(2) . ?
C5 C7 1.528(2) . ?
C5 C8 1.528(3) . ?
C9 C12 1.517(3) . ?
C9 C10 1.530(2) . ?
C9 C11 1.531(2) . ?
C13 C14 1.339(2) . ?
C13 C15 1.519(2) . ?
C14 C19 1.541(2) . ?
C15 C18 1.524(3) . ?
C15 C16 1.524(2) . ?
C15 C17 1.546(3) . ?
C19 C21 1.532(2) . ?
C19 C20 1.532(2) . ?
C19 C22 1.534(2) . ?

loop_
_geom_torsion_atom_site_label_1
_geom_torsion_atom_site_label_2
_geom_torsion_atom_site_label_3
_geom_torsion_atom_site_label_4
_geom_torsion
_geom_torsion_site_symmetry_1
_geom_torsion_site_symmetry_2
_geom_torsion_site_symmetry_3
_geom_torsion_site_symmetry_4
_geom_torsion_publ_flag
C3 P1 C1 O1 177.30(19) . . . . ?
C4 P1 C1 O1 77.11(18) . . . . ?
C3 P1 C1 C2 -4.03(9) . . . . ?
C4 P1 C1 C2 -104.22(10) . . . . ?
C3 P1 C4 O2 8.05(14) . . . . ?
C1 P1 C4 O2 86.22(13) . . . . ?
C3 P1 C4 C14 -179.16(11) . . . . ?
C1 P1 C4 C14 -100.99(12) . . . . ?
C1 P1 C3 C5 128.54(12) . . . . ?
C4 P1 C3 C5 -128.24(11) . . . . ?
C1 P1 C3 C2 3.95(9) . . . . ?
C4 P1 C3 C2 107.18(9) . . . . ?
O1 C1 C2 C9 -51.2(2) . . . . ?
P1 C1 C2 C9 130.05(11) . . . . ?
O1 C1 C2 C3 -176.55(17) . . . . ?
P1 C1 C2 C3 4.72(10) . . . . ?
C5 C3 C2 C1 -124.45(14) . . . . ?
P1 C3 C2 C1 -4.77(10) . . . . ?
C5 C3 C2 C9 115.54(16) . . . . ?
P1 C3 C2 C9 -124.77(13) . . . . ?
C2 C3 C5 C6 173.56(14) . . . . ?
P1 C3 C5 C6 64.25(15) . . . . ?
C2 C3 C5 C7 53.3(2) . . . . ?
P1 C3 C5 C7 -56.03(17) . . . . ?
C2 C3 C5 C8 -68.40(19) . . . . ?
P1 C3 C5 C8 -177.72(12) . . . . ?
C1 C2 C9 C12 -166.11(15) . . . . ?
C3 C2 C9 C12 -54.6(2) . . . . ?
C1 C2 C9 C10 -45.80(18) . . . . ?
C3 C2 C9 C10 65.69(19) . . . . ?
C1 C2 C9 C11 74.33(18) . . . . ?
C3 C2 C9 C11 -174.19(15) . . . . ?
C15 C13 C14 C4 3.2(3) . . . . ?
C15 C13 C14 C19 -178.82(16) . . . . ?
O2 C4 C14 C13 65.4(2) . . . . ?
P1 C4 C14 C13 -107.21(15) . . . . ?
O2 C4 C14 C19 -112.70(16) . . . . ?
P1 C4 C14 C19 74.67(15) . . . . ?
C14 C13 C15 C18 -93.7(2) . . . . ?
C14 C13 C15 C16 31.2(3) . . . . ?
C14 C13 C15 C17 149.83(19) . . . . ?
C13 C14 C19 C21 102.33(19) . . . . ?
C4 C14 C19 C21 -79.62(17) . . . . ?
C13 C14 C19 C20 -17.9(2) . . . . ?
C4 C14 C19 C20 160.11(14) . . . . ?
C13 C14 C19 C22 -137.41(16) . . . . ?
C4 C14 C19 C22 40.64(18) . . . . ?
